data_1574045
loop_
_publ_author_name
'G&#xf3;mez-Mu&#xf1;oz, Iv&#xe1;n'
'Hu, Ziqi'
'Vit&#xf3;rica-Yrez&#xe1;bal, I&#xf1;igo J'
'Coronado, Eugenio'
'M&#xed;nguez Espallargas, Guillermo'

_publ_section_title
;
 Implementing magnetic properties on demand with a dynamic
 lanthanoid-organic framework.
;
_journal_issue 6
_journal_name_full 'Chemical science'
_journal_page_first 2879
_journal_page_last 2885
_journal_paper_doi 10.1039/d4sc07042a
_journal_volume 16
_journal_year 2025
_chemical_formula_moiety 'C27 H15 La O6, 0.4[H2O]'
_chemical_formula_sum 'C27 H15.8 La O6.4'
_chemical_formula_weight 581.51
_space_group_crystal_system monoclinic
_space_group_IT_number 14
_space_group_name_Hall '-P 2ybc'
_space_group_name_H-M_alt 'P 1 21/c 1'
_atom_sites_solution_primary dual
_audit_creation_date 2024-05-28
_audit_creation_method
;
Olex2 1.5
(compiled 2024.02.16 svn.r378c4104 for OlexSys, GUI svn.r6928)
;
_audit_update_record
;
2024-09-16 deposited with the CCDC.	2025-01-13 downloaded from the CCDC.
;
_cell_angle_alpha 90
_cell_angle_beta 93.673(3)
_cell_angle_gamma 90
_cell_formula_units_Z 4
_cell_length_a 12.1008(4)
_cell_length_b 27.7464(8)
_cell_length_c 7.8237(2)
_cell_measurement_reflns_used 7870
_cell_measurement_temperature 120.15
_cell_measurement_theta_max 25.9650
_cell_measurement_theta_min 3.0910
_cell_volume 2621.44(13)
_computing_cell_refinement 'CrysAlisPro 1.171.43.92a (Rigaku OD, 2023)'
_computing_data_collection 'CrysAlisPro system (CCD 40.84a (release 31-07-2020))'
_computing_data_reduction 'CrysAlisPro 1.171.43.92a (Rigaku OD, 2023)'
_computing_molecular_graphics 'Olex2 1.5 (Dolomanov et al., 2009)'
_computing_publication_material 'Olex2 1.5 (Dolomanov et al., 2009)'
_computing_structure_refinement 'XL  (Sheldrick, 2008)'
_computing_structure_solution 'XT (Sheldrick, 2015)'
_diffrn_ambient_environment N~2~
_diffrn_ambient_temperature 120.15
_diffrn_detector 'CCD plate'
_diffrn_detector_area_resol_mean 16.0267
_diffrn_detector_type Sapphire3
_diffrn_measured_fraction_theta_full 0.995
_diffrn_measured_fraction_theta_max 0.983
_diffrn_measurement_details
;
List of Runs (angles in degrees, time in seconds):

  # Type    Start    End  Width  t~exp~   \w     \q     \k     \f   Frames
#--------------------------------------------------------------------------
  1  \w    -40.00  57.00   1.00   30.00    --  -14.97  38.00 150.00   97
  2  \w    -88.00  58.00   1.00   30.00    --  -14.97   0.00  30.00  146
  3  \w    -80.00 -12.00   1.00   30.00    --  -14.97 137.00-108.07   68
  4  \w    -79.00 -11.00   1.00   30.00    --  -14.97 135.00   1.62   68
  5  \w    -20.00  32.00   1.00   30.00    --  -14.97  57.00  60.00   52
  6  \w    -42.00  46.00   1.00   30.00    --   15.90 -77.00-150.00   88
  7  \w    -13.00  42.00   1.00   30.00    --   15.90  77.00  90.00   55
  8  \w      4.00  42.00   1.00   30.00    --   15.90  77.00 150.00   38
  9  \w     -5.00  78.00   1.00   30.00    --   15.90  57.00 -90.00   83
 10  \w     -3.00  85.00   1.00   30.00    --   15.90  57.00   0.00   88
;
_diffrn_measurement_device 'four-circle diffractometer'
_diffrn_measurement_device_type 'SuperNova, Single source at offset/far, Sapphire3'
_diffrn_measurement_method '\w scans'
_diffrn_orient_matrix_type 'CrysAlisPro convention (1999,Acta A55,543-557)'
_diffrn_orient_matrix_UB_11 0.0113321000
_diffrn_orient_matrix_UB_12 0.0134270000
_diffrn_orient_matrix_UB_13 0.0761928000
_diffrn_orient_matrix_UB_21 0.0005292000
_diffrn_orient_matrix_UB_22 -0.0216142000
_diffrn_orient_matrix_UB_23 0.0485749000
_diffrn_orient_matrix_UB_31 0.0576340000
_diffrn_orient_matrix_UB_32 -0.0024762000
_diffrn_orient_matrix_UB_33 -0.0095062000
_diffrn_radiation_monochromator mirror
_diffrn_radiation_probe x-ray
_diffrn_radiation_type MoK\a
_diffrn_radiation_wavelength 0.71073
_diffrn_reflns_av_R_equivalents 0.117
_diffrn_reflns_av_unetI/netI 0.1437
_diffrn_reflns_Laue_measured_fraction_full 0.995
_diffrn_reflns_Laue_measured_fraction_max 0.983
_diffrn_reflns_limit_h_max 14
_diffrn_reflns_limit_h_min -15
_diffrn_reflns_limit_k_max 33
_diffrn_reflns_limit_k_min -34
_diffrn_reflns_limit_l_max 9
_diffrn_reflns_limit_l_min -9
_diffrn_reflns_number 7879
_diffrn_reflns_point_group_measured_fraction_full 0.995
_diffrn_reflns_point_group_measured_fraction_max 0.983
_diffrn_reflns_theta_full 25.242
_diffrn_reflns_theta_max 26.443
_diffrn_reflns_theta_min 2.994
_diffrn_source 'micro-focus sealed X-ray tube'
_diffrn_source_type 'SuperNova (Mo) X-ray Source'
_exptl_absorpt_coefficient_mu 1.659
_exptl_absorpt_correction_T_max 1.00000
_exptl_absorpt_correction_T_min 0.95926
_exptl_absorpt_correction_type multi-scan
_exptl_absorpt_process_details
;
CrysAlisPro 1.171.43.92a (Rigaku Oxford Diffraction, 2023)
Empirical absorption correction using spherical harmonics,
implemented in SCALE3 ABSPACK scaling algorithm.
;
_exptl_crystal_colour 'clear colourless'
_exptl_crystal_colour_lustre clear
_exptl_crystal_colour_primary colourless
_exptl_crystal_density_diffrn 1.473
_exptl_crystal_description block
_exptl_crystal_F_000 1144
_exptl_crystal_size_max 0.18
_exptl_crystal_size_mid 0.05
_exptl_crystal_size_min 0.02
_refine_diff_density_max 3.556
_refine_diff_density_min -5.339
_refine_diff_density_rms 0.303
_refine_ls_abs_structure_details
;
 Classical Flack method preferred over Parsons because s.u. lower.
;
_refine_ls_extinction_method none
_refine_ls_goodness_of_fit_ref 1.122
_refine_ls_hydrogen_treatment constr
_refine_ls_matrix_type full
_refine_ls_number_parameters 290
_refine_ls_number_reflns 7879
_refine_ls_number_restraints 484
_refine_ls_restrained_S_all 1.091
_refine_ls_R_factor_all 0.1508
_refine_ls_R_factor_gt 0.0956
_refine_ls_shift/su_max 0.000
_refine_ls_shift/su_mean 0.000
_refine_ls_structure_factor_coef Fsqd
_refine_ls_weighting_details 'w=1/[\s^2^(Fo^2^)+(0.1700P)^2^] where P=(Fo^2^+2Fc^2^)/3'
_refine_ls_weighting_scheme calc
_refine_ls_wR_factor_gt 0.2867
_refine_ls_wR_factor_ref 0.3031
_reflns_Friedel_coverage 0.199
_reflns_Friedel_fraction_full 0.207
_reflns_Friedel_fraction_max 0.196
_reflns_number_gt 4374
_reflns_number_total 7879
_reflns_threshold_expression 'I > 2\s(I)'
_twin_special_details
;
Component 2 rotated by 1.5202\% 
around [-0.73 -0.10 0.68] (reciprocal) or [-0.39 -0.01 0.92] (direct)
;
_cod_data_source_file d4sc07042a2.cif
_cod_data_source_block sx867_twin1_hklf4_pl
_cod_original_formula_sum 'C27 H15.80 La O6.40'
_cod_database_code 1574045
_shelx_shelxl_version_number 2019/1
_shelx_space_group_comment
;
The symmetry employed for this shelxl refinement is uniquely defined
by the following loop, which should always be used as a source of
symmetry information in preference to the above space-group names.
They are only intended as comments.
;
_olex2_refinement_description
;
1. Others
 Fixed Uiso: H16(0.021) H18(0.023) H11(0.029) H19(0.022) H26(0.033) H4(0.031)
 H7(0.028) H9(0.027) H3(0.032) H6(0.035) H13(0.025) H15(0.021) H23(0.028)
 H22(0.025) H25(0.033)
 Fixed X: H16(0.399651) H18(0.317808) H11(0.354489) H19(0.265728)
 H26(0.314367) H4(-0.053253) H7(-0.024564) H9(0.136992) H3(-0.192626)
 H6(0.110492) H13(0.158655) H15(0.335726) H23(0.37122) H22(0.328964)
 H25(0.352696)
 Fixed Y: H16(0.397619) H18(0.269056) H11(0.458017) H19(0.306149) H26(0.49756)
 H4(0.361942) H7(0.336075) H9(0.349093) H3(0.325253) H6(0.377593) H13(0.455134)
 H15(0.435942) H23(0.620337) H22(0.542999) H25(0.573916)
 Fixed Z: H16(0.28844) H18(0.483472) H11(0.816457) H19(0.733589) H26(1.33679)
 H4(0.919102) H7(1.504644) H9(0.854698) H3(1.047656) H6(1.37428) H13(1.212826)
 H15(0.531711) H23(0.947777) H22(0.848055) H25(1.433549)
;
_smtbx_masks_void_probe_radius 1.2
_smtbx_masks_void_truncation_radius 1.2
_olex2_submission_special_instructions 'No special instructions were received'
_oxdiff_exptl_absorpt_empirical_details
;
Empirical correction (ABSPACK) includes:
- Absorption correction using spherical harmonics
- Frame scaling
;
_oxdiff_exptl_absorpt_empirical_full_max 1.180
_oxdiff_exptl_absorpt_empirical_full_min 0.867
_oxdiff_twin_integration_method simultaneous
_oxdiff_twin_items 2

loop_
_space_group_symop_operation_xyz
'x, y, z'
'-x, y+1/2, -z+1/2'
'-x, -y, -z'
'x, -y-1/2, z-1/2'

loop_
_atom_site_label
_atom_site_type_symbol
_atom_site_fract_x
_atom_site_fract_y
_atom_site_fract_z
_atom_site_U_iso_or_equiv
_atom_site_adp_type
_atom_site_occupancy
_atom_site_site_symmetry_order
_atom_site_calc_flag
_atom_site_refinement_flags_posn
_atom_site_refinement_flags_adp
_atom_site_refinement_flags_occupancy
_atom_site_disorder_assembly
_atom_site_disorder_group
La01 La -0.40209(8) 0.24933(3) 1.04347(12) 0.0110(3) Uani 1 1 d . . . . .
O3 O -0.5320(9) 0.2396(4) 0.7844(14) 0.0190(12) Uani 1 1 d . . . . .
O4 O -0.5466(8) 0.3194(4) 1.0959(13) 0.0190(12) Uani 1 1 d . . . . .
O1 O -0.3625(9) 0.1897(4) 1.3296(13) 0.018(2) Uani 1 1 d . U . . .
O6 O -0.3064(8) 0.2919(4) 1.2804(13) 0.017(2) Uani 1 1 d . U . . .
O2 O -0.4131(9) 0.1599(4) 1.0780(14) 0.023(2) Uani 1 1 d . U . . .
O5 O -0.2040(8) 0.2161(4) 1.0211(13) 0.0190(12) Uani 1 1 d . . . . .
C16 C 0.3730(12) 0.3792(5) 0.379(2) 0.017(3) Uani 1 1 d . U . . .
H16 H 0.399651 0.397619 0.288440 0.021 Uiso 1 1 calc R U . . .
C27 C -0.3850(12) 0.1540(5) 1.2285(19) 0.015(2) Uani 1 1 d . U . . .
C18 C 0.3258(12) 0.3029(6) 0.4972(19) 0.019(3) Uani 1 1 d . U . . .
H18 H 0.317808 0.269056 0.483472 0.023 Uiso 1 1 calc R U . . .
C14 C 0.2942(13) 0.3758(5) 0.655(2) 0.018(3) Uani 1 1 d . U . . .
C2 C -0.1278(13) 0.3252(6) 1.289(2) 0.022(3) Uani 1 1 d . U . . .
C17 C 0.3717(12) 0.3297(5) 0.372(2) 0.018(3) Uani 1 1 d . U . . .
C11 C 0.2982(14) 0.4428(6) 0.876(2) 0.024(3) Uani 1 1 d . U . . .
H11 H 0.354489 0.458017 0.816457 0.029 Uiso 1 1 calc R U . . .
C19 C 0.2913(12) 0.3250(5) 0.643(2) 0.018(3) Uani 1 1 d . U . . .
H19 H 0.265728 0.306149 0.733589 0.022 Uiso 1 1 calc R U . . .
C26 C 0.3225(14) 0.5225(6) 1.255(2) 0.028(3) Uani 1 1 d . U . . .
H26 H 0.314367 0.497560 1.336790 0.033 Uiso 1 1 calc R U . . .
C1 C -0.2136(12) 0.2983(5) 1.3698(19) 0.015(2) Uani 1 1 d . U . . .
C4 C -0.0479(13) 0.3577(6) 1.040(2) 0.026(3) Uani 1 1 d . U . . .
H4 H -0.053253 0.361942 0.919102 0.031 Uiso 1 1 calc R U . . .
C7 C -0.0327(13) 0.3418(6) 1.385(2) 0.023(3) Uani 1 1 d . U . . .
H7 H -0.024564 0.336075 1.504644 0.028 Uiso 1 1 calc R U . . .
C9 C 0.1696(13) 0.3782(6) 0.897(2) 0.023(3) Uani 1 1 d . U . . .
H9 H 0.136992 0.349093 0.854698 0.027 Uiso 1 1 calc R U . . .
C3 C -0.1294(14) 0.3351(6) 1.117(2) 0.027(3) Uani 1 1 d . U . . .
H3 H -0.192626 0.325253 1.047656 0.032 Uiso 1 1 calc R U . . .
C12 C 0.2661(12) 0.4647(6) 1.021(2) 0.020(3) Uani 1 1 d . U . . .
C6 C 0.0482(14) 0.3662(7) 1.306(2) 0.029(3) Uani 1 1 d . U . . .
H6 H 0.110492 0.377593 1.374280 0.035 Uiso 1 1 calc R U . . .
C8 C 0.1335(13) 0.3987(6) 1.043(2) 0.022(3) Uani 1 1 d . U . . .
C10 C 0.2553(12) 0.4001(5) 0.8094(19) 0.016(2) Uani 1 1 d . U . . .
C13 C 0.1821(12) 0.4417(6) 1.109(2) 0.021(3) Uani 1 1 d . U . . .
H13 H 0.158655 0.455134 1.212826 0.025 Uiso 1 1 calc R U . . .
C5 C 0.0444(13) 0.3750(6) 1.136(2) 0.021(3) Uani 1 1 d . U . . .
C21 C 0.3086(12) 0.5113(5) 1.0843(19) 0.016(2) Uani 1 1 d . U . . .
C15 C 0.3342(12) 0.4018(6) 0.5245(19) 0.017(3) Uani 1 1 d . U . . .
H15 H 0.335726 0.435942 0.531711 0.021 Uiso 1 1 calc R U . . .
C23 C 0.3579(14) 0.5953(6) 1.027(2) 0.023(3) Uani 1 1 d . U . . .
H23 H 0.371220 0.620337 0.947777 0.028 Uiso 1 1 calc R U . . .
C24 C 0.3645(13) 0.6045(6) 1.1996(19) 0.018(3) Uani 1 1 d . U . . .
C20 C 0.4332(12) 0.3029(6) 0.236(2) 0.0190(12) Uani 1 1 d . U . . .
C22 C 0.3317(13) 0.5494(6) 0.968(2) 0.021(3) Uani 1 1 d . U . . .
H22 H 0.328964 0.542999 0.848055 0.025 Uiso 1 1 calc R U . . .
C25 C 0.3472(15) 0.5677(6) 1.314(2) 0.027(3) Uani 1 1 d . U . . .
H25 H 0.352696 0.573916 1.433549 0.033 Uiso 1 1 calc R U . . .

loop_
_atom_site_aniso_label
_atom_site_aniso_U_11
_atom_site_aniso_U_22
_atom_site_aniso_U_33
_atom_site_aniso_U_23
_atom_site_aniso_U_13
_atom_site_aniso_U_12
La01 0.0135(4) 0.0167(5) 0.0029(4) 0.0003(4) 0.0010(3) 0.0034(4)
O3 0.018(2) 0.027(3) 0.012(2) -0.0018(19) 0.0001(19) 0.0017(19)
O4 0.018(2) 0.027(3) 0.012(2) -0.0018(19) 0.0001(19) 0.0017(19)
O1 0.024(5) 0.020(4) 0.009(4) 0.001(3) -0.002(3) 0.002(3)
O6 0.017(4) 0.024(4) 0.009(4) 0.002(3) 0.000(3) -0.002(3)
O2 0.032(5) 0.023(4) 0.014(4) 0.000(3) -0.007(3) 0.000(3)
O5 0.018(2) 0.027(3) 0.012(2) -0.0018(19) 0.0001(19) 0.0017(19)
C16 0.016(6) 0.022(4) 0.014(4) -0.001(3) -0.001(4) -0.002(3)
C27 0.011(5) 0.022(4) 0.013(4) -0.001(3) -0.001(3) 0.002(3)
C18 0.023(7) 0.021(4) 0.015(4) -0.003(3) 0.002(4) -0.001(4)
C14 0.025(6) 0.019(4) 0.012(4) -0.002(3) 0.001(4) -0.002(3)
C2 0.021(4) 0.031(6) 0.014(4) -0.004(4) 0.003(3) -0.002(4)
C17 0.016(6) 0.022(4) 0.014(4) -0.002(3) 0.000(4) -0.002(3)
C11 0.031(6) 0.024(5) 0.017(5) -0.008(4) 0.005(5) -0.008(4)
C19 0.022(7) 0.019(4) 0.015(4) -0.001(3) 0.003(4) -0.002(4)
C26 0.049(9) 0.024(5) 0.010(4) -0.001(3) -0.002(4) -0.011(5)
C1 0.014(4) 0.020(6) 0.010(5) -0.006(4) 0.001(3) 0.006(3)
C4 0.024(5) 0.036(7) 0.017(5) -0.004(4) 0.003(4) -0.007(5)
C7 0.021(4) 0.035(7) 0.014(5) -0.002(4) 0.001(3) -0.005(4)
C9 0.029(6) 0.023(5) 0.016(5) -0.007(4) 0.005(4) -0.008(4)
C3 0.024(5) 0.041(8) 0.014(4) -0.002(4) 0.001(3) -0.008(5)
C12 0.024(5) 0.023(4) 0.014(4) -0.004(3) 0.003(4) -0.004(4)
C6 0.025(5) 0.044(8) 0.017(4) 0.000(4) 0.002(4) -0.010(5)
C8 0.025(5) 0.027(5) 0.014(4) -0.006(4) 0.002(4) -0.007(4)
C10 0.019(5) 0.018(4) 0.008(4) -0.001(3) -0.003(4) 0.000(4)
C13 0.024(5) 0.026(5) 0.014(5) -0.005(4) 0.001(4) -0.006(4)
C5 0.023(4) 0.024(6) 0.015(4) -0.004(4) 0.003(3) -0.003(4)
C21 0.017(6) 0.022(4) 0.009(4) -0.002(3) -0.001(4) -0.002(3)
C15 0.024(7) 0.018(4) 0.010(4) -0.001(3) -0.001(4) -0.003(4)
C23 0.035(8) 0.023(4) 0.012(5) -0.002(3) 0.006(4) -0.004(4)
C24 0.022(7) 0.022(5) 0.012(5) -0.001(3) 0.004(4) -0.001(4)
C20 0.018(2) 0.027(3) 0.012(2) -0.0018(19) 0.0001(19) 0.0017(19)
C22 0.027(8) 0.023(4) 0.012(5) -0.002(3) 0.004(4) -0.002(4)
C25 0.049(9) 0.025(5) 0.008(5) -0.003(3) 0.000(4) -0.012(5)

loop_
_atom_type_symbol
_atom_type_description
_atom_type_scat_dispersion_real
_atom_type_scat_dispersion_imag
_atom_type_scat_source
C C 0.0033 0.0016 'International Tables Vol C Tables 4.2.6.8 and 6.1.1.4'
H H 0.0000 0.0000 'International Tables Vol C Tables 4.2.6.8 and 6.1.1.4'
La La -0.2871 2.4523 'International Tables Vol C Tables 4.2.6.8 and 6.1.1.4'
O O 0.0106 0.0060 'International Tables Vol C Tables 4.2.6.8 and 6.1.1.4'

loop_
_geom_angle_atom_site_label_1
_geom_angle_atom_site_label_2
_geom_angle_atom_site_label_3
_geom_angle
_geom_angle_site_symmetry_1
_geom_angle_site_symmetry_3
_geom_angle_publ_flag
O3 La01 O3 103.1(4) . 4_566 ?
O3 La01 O4 79.6(3) . . ?
O3 La01 O4 49.9(3) 4_566 . ?
O3 La01 O1 64.0(3) 4_566 . ?
O3 La01 O1 130.6(3) . . ?
O3 La01 O6 67.1(3) . 4_565 ?
O3 La01 O6 159.4(3) 4_566 4_565 ?
O3 La01 O2 86.9(3) . . ?
O3 La01 O5 116.4(3) . . ?
O3 La01 O5 135.4(3) 4_566 . ?
O3 La01 C27 77.1(4) 4_566 . ?
O3 La01 C27 108.3(4) . . ?
O3 La01 C1 92.4(4) . 4_565 ?
O3 La01 C1 154.3(4) 4_566 4_565 ?
O3 La01 C20 93.3(4) . 1_456 ?
O3 La01 C20 25.8(4) 4_566 1_456 ?
O4 La01 O1 112.8(3) . . ?
O4 La01 O6 138.6(3) . 4_565 ?
O4 La01 C27 126.3(4) . . ?
O4 La01 C1 155.1(3) . 4_565 ?
O4 La01 C20 24.4(4) . 1_456 ?
O1 La01 O3 70.2(3) 4_565 . ?
O1 La01 O3 125.4(3) 4_565 4_566 ?
O1 La01 O4 76.1(3) 4_565 . ?
O1 La01 O1 157.5(5) 4_565 . ?
O1 La01 O6 69.9(3) 4_565 4_565 ?
O1 La01 O2 140.7(3) 4_565 . ?
O1 La01 O5 88.7(3) 4_565 . ?
O1 La01 C27 25.2(3) . . ?
O1 La01 C27 157.5(4) 4_565 . ?
O1 La01 C1 90.3(3) . 4_565 ?
O1 La01 C1 79.0(4) 4_565 4_565 ?
O1 La01 C20 88.6(4) . 1_456 ?
O1 La01 C20 99.7(4) 4_565 1_456 ?
O6 La01 O3 70.3(3) . 4_566 ?
O6 La01 O3 156.4(3) . . ?
O6 La01 O4 79.2(3) . . ?
O6 La01 O1 94.7(3) . 4_565 ?
O6 La01 O1 107.5(3) 4_565 . ?
O6 La01 O1 68.2(3) . . ?
O6 La01 O6 125.8(4) . 4_565 ?
O6 La01 O2 115.2(3) . . ?
O6 La01 O5 80.0(3) . . ?
O6 La01 C27 92.6(4) . . ?
O6 La01 C27 88.5(4) 4_565 . ?
O6 La01 C1 25.3(3) 4_565 4_565 ?
O6 La01 C1 102.6(4) . 4_565 ?
O6 La01 C20 159.9(4) 4_565 1_456 ?
O6 La01 C20 70.9(4) . 1_456 ?
O2 La01 O3 90.0(3) . 4_566 ?
O2 La01 O4 131.9(3) . . ?
O2 La01 O1 48.3(3) . . ?
O2 La01 O6 71.8(3) . 4_565 ?
O2 La01 O5 73.1(3) . . ?
O2 La01 C27 23.1(4) . . ?
O2 La01 C1 70.3(4) . 4_565 ?
O2 La01 C20 113.5(4) . 1_456 ?
O5 La01 O4 153.1(3) . . ?
O5 La01 O1 74.4(3) . . ?
O5 La01 O6 49.3(3) . 4_565 ?
O5 La01 C27 71.6(4) . . ?
O5 La01 C1 24.0(3) . 4_565 ?
O5 La01 C20 150.2(4) . 1_456 ?
C27 La01 C1 78.6(4) . 4_565 ?
C20 La01 C27 102.8(4) 1_456 . ?
C20 La01 C1 173.3(4) 1_456 4_565 ?
La01 O3 La01 101.6(4) . 4_565 ?
C20 O3 La01 95.7(9) 4_466 4_565 ?
C20 O3 La01 120.6(10) 4_466 . ?
C20 O4 La01 92.0(9) 1_456 . ?
La01 O1 La01 96.2(3) 4_566 . ?
C27 O1 La01 155.5(9) . 4_566 ?
C27 O1 La01 86.9(8) . . ?
La01 O6 La01 99.8(3) . 4_566 ?
C1 O6 La01 146.4(9) . . ?
C1 O6 La01 92.6(8) . 4_566 ?
C27 O2 La01 103.0(10) . . ?
C1 O5 La01 98.5(9) 4_565 . ?
C17 C16 H16 120.8 . . ?
C17 C16 C15 118.4(14) . . ?
C15 C16 H16 120.8 . . ?
O1 C27 La01 67.9(8) . . ?
O1 C27 C24 116.9(13) . 2_547 ?
O2 C27 La01 53.8(8) . . ?
O2 C27 O1 121.7(14) . . ?
O2 C27 C24 121.2(14) . 2_547 ?
C24 C27 La01 171.3(10) 2_547 . ?
C17 C18 H18 119.9 . . ?
C17 C18 C19 120.3(15) . . ?
C19 C18 H18 119.9 . . ?
C19 C14 C10 120.2(14) . . ?
C15 C14 C19 118.7(14) . . ?
C15 C14 C10 121.1(13) . . ?
C7 C2 C1 121.4(14) . . ?
C3 C2 C1 124.1(15) . . ?
C3 C2 C7 114.5(14) . . ?
C16 C17 C20 120.6(14) . . ?
C18 C17 C16 121.1(14) . . ?
C18 C17 C20 118.0(13) . . ?
C12 C11 H11 117.4 . . ?
C12 C11 C10 125.2(15) . . ?
C10 C11 H11 117.4 . . ?
C18 C19 C14 119.5(15) . . ?
C18 C19 H19 120.2 . . ?
C14 C19 H19 120.2 . . ?
C21 C26 H26 118.4 . . ?
C25 C26 H26 118.4 . . ?
C25 C26 C21 123.1(16) . . ?
O6 C1 La01 62.1(7) . 4_566 ?
O6 C1 C2 117.0(13) . . ?
O5 C1 La01 57.5(7) 4_566 4_566 ?
O5 C1 O6 119.6(13) 4_566 . ?
O5 C1 C2 123.3(14) 4_566 . ?
C2 C1 La01 174.9(10) . 4_566 ?
C3 C4 H4 119.9 . . ?
C3 C4 C5 120.2(16) . . ?
C5 C4 H4 119.9 . . ?
C2 C7 H7 119.8 . . ?
C6 C7 C2 120.4(15) . . ?
C6 C7 H7 119.8 . . ?
C8 C9 H9 119.7 . . ?
C8 C9 C10 120.5(15) . . ?
C10 C9 H9 119.7 . . ?
C2 C3 H3 117.7 . . ?
C4 C3 C2 124.7(17) . . ?
C4 C3 H3 117.7 . . ?
C11 C12 C13 117.2(14) . . ?
C11 C12 C21 124.3(14) . . ?
C13 C12 C21 118.4(14) . . ?
C7 C6 H6 118.2 . . ?
C5 C6 C7 123.6(16) . . ?
C5 C6 H6 118.2 . . ?
C9 C8 C13 120.6(15) . . ?
C9 C8 C5 120.3(14) . . ?
C13 C8 C5 119.1(14) . . ?
C11 C10 C14 124.4(14) . . ?
C11 C10 C9 116.9(14) . . ?
C9 C10 C14 118.7(13) . . ?
C12 C13 H13 120.3 . . ?
C8 C13 C12 119.5(14) . . ?
C8 C13 H13 120.3 . . ?
C4 C5 C8 117.7(14) . . ?
C6 C5 C4 116.6(15) . . ?
C6 C5 C8 125.6(15) . . ?
C26 C21 C12 123.3(14) . . ?
C26 C21 C22 115.9(14) . . ?
C22 C21 C12 120.7(14) . . ?
C16 C15 H15 119.2 . . ?
C14 C15 C16 121.6(14) . . ?
C14 C15 H15 119.2 . . ?
C24 C23 H23 120.1 . . ?
C24 C23 C22 119.9(15) . . ?
C22 C23 H23 120.1 . . ?
C23 C24 C27 122.6(14) . 2_557 ?
C23 C24 C25 119.8(15) . . ?
C25 C24 C27 117.6(14) . 2_557 ?
O3 C20 La01 58.6(8) 4_665 1_654 ?
O3 C20 C17 113.7(13) 4_665 . ?
O4 C20 La01 63.6(8) 1_654 1_654 ?
O4 C20 O3 121.2(14) 1_654 4_665 ?
O4 C20 C17 125.0(14) 1_654 . ?
C17 C20 La01 165.4(11) . 1_654 ?
C21 C22 H22 119.5 . . ?
C23 C22 C21 120.9(14) . . ?
C23 C22 H22 119.5 . . ?
C26 C25 C24 120.2(16) . . ?
C26 C25 H25 119.9 . . ?
C24 C25 H25 119.9 . . ?

loop_
_geom_bond_atom_site_label_1
_geom_bond_atom_site_label_2
_geom_bond_distance
_geom_bond_site_symmetry_2
_geom_bond_publ_flag
La01 O3 2.549(11) 4_566 ?
La01 O3 2.499(11) . ?
La01 O4 2.664(10) . ?
La01 O1 2.800(10) . ?
La01 O1 2.448(10) 4_565 ?
La01 O6 2.429(10) . ?
La01 O6 2.682(10) 4_565 ?
La01 O2 2.500(11) . ?
La01 O5 2.585(10) . ?
La01 C27 3.017(15) . ?
La01 C1 3.032(15) 4_565 ?
La01 C20 2.973(15) 1_456 ?
O3 C20 1.299(18) 4_466 ?
O4 C20 1.228(17) 1_456 ?
O1 C27 1.287(17) . ?
O6 C1 1.296(17) . ?
O2 C27 1.216(17) . ?
O5 C1 1.247(17) 4_565 ?
C16 H16 0.9500 . ?
C16 C17 1.37(2) . ?
C16 C15 1.40(2) . ?
C27 C24 1.50(2) 2_547 ?
C18 H18 0.9500 . ?
C18 C17 1.37(2) . ?
C18 C19 1.38(2) . ?
C14 C19 1.41(2) . ?
C14 C10 1.48(2) . ?
C14 C15 1.37(2) . ?
C2 C1 1.45(2) . ?
C2 C7 1.41(2) . ?
C2 C3 1.37(2) . ?
C17 C20 1.53(2) . ?
C11 H11 0.9500 . ?
C11 C12 1.36(2) . ?
C11 C10 1.38(2) . ?
C19 H19 0.9500 . ?
C26 H26 0.9500 . ?
C26 C21 1.37(2) . ?
C26 C25 1.36(2) . ?
C4 H4 0.9500 . ?
C4 C3 1.35(2) . ?
C4 C5 1.39(2) . ?
C7 H7 0.9500 . ?
C7 C6 1.37(2) . ?
C9 H9 0.9500 . ?
C9 C8 1.37(2) . ?
C9 C10 1.42(2) . ?
C3 H3 0.9500 . ?
C12 C13 1.42(2) . ?
C12 C21 1.47(2) . ?
C6 H6 0.9500 . ?
C6 C5 1.34(2) . ?
C8 C13 1.42(2) . ?
C8 C5 1.49(2) . ?
C13 H13 0.9500 . ?
C21 C22 1.44(2) . ?
C15 H15 0.9500 . ?
C23 H23 0.9500 . ?
C23 C24 1.37(2) . ?
C23 C22 1.38(2) . ?
C24 C25 1.38(2) . ?
C22 H22 0.9500 . ?
C25 H25 0.9500 . ?

loop_
_geom_torsion_atom_site_label_1
_geom_torsion_atom_site_label_2
_geom_torsion_atom_site_label_3
_geom_torsion_atom_site_label_4
_geom_torsion
_geom_torsion_site_symmetry_1
_geom_torsion_site_symmetry_2
_geom_torsion_site_symmetry_3
_geom_torsion_site_symmetry_4
_geom_torsion_publ_flag
La01 O1 C27 La01 98(2) 4_566 . . . ?
La01 O1 C27 O2 -2.3(14) . . . . ?
La01 O1 C27 O2 96(2) 4_566 . . . ?
La01 O1 C27 C24 172.0(12) . . . 2_547 ?
La01 O1 C27 C24 -90(2) 4_566 . . 2_547 ?
La01 O6 C1 La01 -112.1(16) . . . 4_566 ?
La01 O6 C1 O5 1.5(13) 4_566 . . 4_566 ?
La01 O6 C1 O5 -110.5(17) . . . 4_566 ?
La01 O6 C1 C2 74(2) . . . . ?
La01 O6 C1 C2 -174.3(11) 4_566 . . . ?
La01 O2 C27 O1 2.6(16) . . . . ?
La01 O2 C27 C24 -171.4(11) . . . 2_547 ?
C16 C17 C20 La01 96(4) . . . 1_654 ?
C16 C17 C20 O3 150.7(15) . . . 4_665 ?
C16 C17 C20 O4 -27(2) . . . 1_654 ?
C27 C24 C25 C26 176.5(15) 2_557 . . . ?
C18 C17 C20 La01 -78(4) . . . 1_654 ?
C18 C17 C20 O3 -22(2) . . . 4_665 ?
C18 C17 C20 O4 160.4(15) . . . 1_654 ?
C2 C7 C6 C5 -1(3) . . . . ?
C17 C16 C15 C14 -1(2) . . . . ?
C17 C18 C19 C14 6(2) . . . . ?
C11 C12 C13 C8 -2(2) . . . . ?
C11 C12 C21 C26 -146.7(17) . . . . ?
C11 C12 C21 C22 37(2) . . . . ?
C19 C18 C17 C16 -7(2) . . . . ?
C19 C18 C17 C20 165.7(14) . . . . ?
C19 C14 C10 C11 147.9(16) . . . . ?
C19 C14 C10 C9 -31(2) . . . . ?
C19 C14 C15 C16 -1(2) . . . . ?
C26 C21 C22 C23 -5(2) . . . . ?
C1 C2 C7 C6 178.6(15) . . . . ?
C1 C2 C3 C4 -176.3(16) . . . . ?
C7 C2 C1 O6 168.0(14) . . . . ?
C7 C2 C1 O5 -8(2) . . . 4_566 ?
C7 C2 C3 C4 1(3) . . . . ?
C7 C6 C5 C4 0(3) . . . . ?
C7 C6 C5 C8 -176.0(16) . . . . ?
C9 C8 C13 C12 2(2) . . . . ?
C9 C8 C5 C4 -45(2) . . . . ?
C9 C8 C5 C6 130.7(19) . . . . ?
C3 C2 C1 O6 -14(2) . . . . ?
C3 C2 C1 O5 169.8(15) . . . 4_566 ?
C3 C2 C7 C6 1(2) . . . . ?
C3 C4 C5 C6 2(2) . . . . ?
C3 C4 C5 C8 178.5(16) . . . . ?
C12 C11 C10 C14 -177.6(16) . . . . ?
C12 C11 C10 C9 1(3) . . . . ?
C12 C21 C22 C23 171.6(15) . . . . ?
C8 C9 C10 C14 178.1(15) . . . . ?
C8 C9 C10 C11 -1(2) . . . . ?
C10 C14 C19 C18 178.8(14) . . . . ?
C10 C14 C15 C16 178.9(15) . . . . ?
C10 C11 C12 C13 0(3) . . . . ?
C10 C11 C12 C21 -176.6(16) . . . . ?
C10 C9 C8 C13 -1(3) . . . . ?
C10 C9 C8 C5 -179.0(14) . . . . ?
C13 C12 C21 C26 37(2) . . . . ?
C13 C12 C21 C22 -139.4(15) . . . . ?
C13 C8 C5 C4 136.8(16) . . . . ?
C13 C8 C5 C6 -47(2) . . . . ?
C5 C4 C3 C2 -3(3) . . . . ?
C5 C8 C13 C12 -179.5(14) . . . . ?
C21 C26 C25 C24 -3(3) . . . . ?
C21 C12 C13 C8 174.9(14) . . . . ?
C15 C16 C17 C18 5(2) . . . . ?
C15 C16 C17 C20 -167.9(14) . . . . ?
C15 C14 C19 C18 -2(2) . . . . ?
C15 C14 C10 C11 -32(2) . . . . ?
C15 C14 C10 C9 149.5(16) . . . . ?
C23 C24 C25 C26 -1(3) . . . . ?
C24 C23 C22 C21 2(2) . . . . ?
C22 C23 C24 C27 -175.8(15) . . . 2_557 ?
C22 C23 C24 C25 1(2) . . . . ?
C25 C26 C21 C12 -170.8(16) . . . . ?
C25 C26 C21 C22 5(2) . . . . ?

loop_
_twin_individual_id
_twin_individual_mass_fraction_refined
_oxdiff_twin_reflns_isolated
_oxdiff_twin_reflns_overlapped
_twin_individual_twin_lattice_type
_twin_individual_twin_matrix_11
_twin_individual_twin_matrix_12
_twin_individual_twin_matrix_13
_twin_individual_twin_matrix_21
_twin_individual_twin_matrix_22
_twin_individual_twin_matrix_23
_twin_individual_twin_matrix_31
_twin_individual_twin_matrix_32
_twin_individual_twin_matrix_33
1 0.542(5) 1378 32007 ref 1.0000 0.0000 0.0000 0.0000 1.0000 0.0000 0.0000 0.0000 1.0000
2 0.458(5) 1229 32007 nmt 0.9997 -0.0079 -0.0022 0.0514 0.9998 0.0661 0.0005 -0.0040 1.0007

loop_
_smtbx_masks_void_nr
_smtbx_masks_void_average_x
_smtbx_masks_void_average_y
_smtbx_masks_void_average_z
_smtbx_masks_void_volume
_smtbx_masks_void_count_electrons
_smtbx_masks_void_content
1 0.165 0.000 -0.652 233.0 7.3 '0.8 water'
2 0.084 0.250 0.201 105.2 0.0 ?
3 -0.222 0.500 -0.577 233.0 7.3 '0.8 water'
4 -0.084 0.750 -0.673 105.2 0.0 ?
